data_2004828
loop_
_publ_author_name
'Sato, H.'
'Sakai, Y.'
'Ohashi, Y.'
'Arai, Y.'
'Ohgo, Y.'

_publ_section_title
'[(<i>R</i>)-1,2-Bis(allyloxycarbonyl)ethyl]bis(dimethylglyoximato-<i>N</i>,<i>N</i>')[(<i>R</i>)-1-phenylethylamine]cobalt(III)'
_journal_issue 5
_journal_name_full 'Acta Crystallographica Section C'
_journal_page_first 1086
_journal_page_last 1089
_journal_paper_doi 10.1107/S0108270195014399
_journal_volume 52
_journal_year 1996
_chemical_formula_moiety '[Co(C4 H7 N2 O2)2(C10 H13 O4)(C8 H11 N)]'
_chemical_formula_structural '[Co(C4 H7 N2 O2)2(C10 H13 O4)(C8 H11 N)]'
_chemical_formula_sum 'C26 H38 Co N5 O8'
_chemical_formula_weight 607.54
_chemical_name_systematic
;
[(R)-1,2-diallyoxycarbonylethyl][bis(dimethylglyoximato)]
[(R)-1-phenylethylamine]cobalt(III)
;
_space_group_IT_number 4
_symmetry_cell_setting monoclinic
_symmetry_space_group_name_Hall 'P 2yb'
_symmetry_space_group_name_H-M 'P 1 21 1'
_cell_angle_alpha 90.
_cell_angle_beta 89.98(2)
_cell_angle_gamma 90.
_cell_formula_units_Z 2
_cell_length_a 12.083(3)
_cell_length_b 12.267(3)
_cell_length_c 9.967(1)
_cell_measurement_reflns_used 25
_cell_measurement_temperature 296
_cell_measurement_theta_max 15.0
_cell_measurement_theta_min 14.0
_cell_volume 1477.3(5)
_computing_cell_refinement 'MSC/AFC Diffractometer Control Software'
_computing_data_collection
;
MSC/AFC Diffractometer Control Software
(Molecular Structure Corporation, 1992a)
;
_computing_data_reduction 'TEXSAN (Molecular Structure Corporation, 1992b)'
_computing_molecular_graphics TEXSAN
_computing_structure_refinement 'SHELXL93 (Sheldrick, 1993)'
_computing_structure_solution TEXSAN
_diffrn_ambient_temperature 296
_diffrn_measurement_device 'Rigaku AFC-7S'
_diffrn_measurement_method \w/2\q
_diffrn_radiation_monochromator graphite
_diffrn_radiation_source 'sealed tube'
_diffrn_radiation_type MoK\a
_diffrn_radiation_wavelength 0.71073
_diffrn_reflns_av_R_equivalents 0.023
_diffrn_reflns_av_sigmaI/netI 0.028
_diffrn_reflns_limit_h_max 15
_diffrn_reflns_limit_h_min 0
_diffrn_reflns_limit_k_max 15
_diffrn_reflns_limit_k_min 0
_diffrn_reflns_limit_l_max 12
_diffrn_reflns_limit_l_min -12
_diffrn_reflns_number 3711
_diffrn_reflns_theta_max 27.48
_diffrn_reflns_theta_min 2.37
_diffrn_standards_decay_% -1.9
_diffrn_standards_interval_count 100
_diffrn_standards_number 3
_exptl_absorpt_coefficient_mu 0.635
_exptl_absorpt_correction_type none
_exptl_crystal_colour 'reddish orange'
_exptl_crystal_density_diffrn 1.366
_exptl_crystal_description plate
_exptl_crystal_F_000 640
_exptl_crystal_size_max 0.60
_exptl_crystal_size_mid 0.40
_exptl_crystal_size_min 0.10
_refine_diff_density_max 0.45
_refine_diff_density_min -0.33
_refine_ls_abs_structure_details 'Flack (1983) parameter = 0.02(2)'
_refine_ls_abs_structure_Flack 0.02(2)
_refine_ls_extinction_method none
_refine_ls_goodness_of_fit_all 1.043
_refine_ls_goodness_of_fit_obs 1.058
_refine_ls_hydrogen_treatment refxyz
_refine_ls_matrix_type full
_refine_ls_number_parameters 360
_refine_ls_number_reflns 3546
_refine_ls_number_restraints 0
_refine_ls_restrained_S_all 1.052
_refine_ls_restrained_S_obs 1.058
_refine_ls_R_factor_all 0.045
_refine_ls_R_factor_obs 0.037
_refine_ls_shift/esd_max 0.001
_refine_ls_shift/esd_mean 0.001
_refine_ls_structure_factor_coef Fsqd
_refine_ls_weighting_scheme
;
calc w = 1/[\s^2^(F~o~^2^) + (0.0617P)^2^ + 0.2682P]
where P = (F~o~^2^ + 2F~c~^2^)/3
;
_refine_ls_wR_factor_all 0.102
_refine_ls_wR_factor_obs 0.097
_reflns_number_observed 3218
_reflns_number_total 3546
_reflns_observed_criterion >2\s(I)
_cod_data_source_file as1195.cif
_cod_data_source_block 1
_cod_original_cell_volume 1477.5
_cod_original_sg_symbol_H-M 'P 21'
_cod_database_code 2004828

loop_
_symmetry_equiv_pos_as_xyz
'x, y, z'
'-x, y+1/2, -z'

loop_
_atom_site_aniso_label
_atom_site_aniso_U_11
_atom_site_aniso_U_22
_atom_site_aniso_U_33
_atom_site_aniso_U_12
_atom_site_aniso_U_13
_atom_site_aniso_U_23
Co 0.0345(2) 0.0248(2) 0.0257(2) 0.0002(2) 0.00464(13) 0.0009(2)
O1 0.058(2) 0.0321(14) 0.0451(15) 0.0064(12) 0.0097(13) -0.0020(11)
O2 0.059(2) 0.0308(14) 0.047(2) 0.0022(12) 0.0074(13) 0.0090(12)
O3 0.0504(15) 0.0292(13) 0.0478(15) 0.0067(12) 0.0065(12) -0.0042(11)
O4 0.0488(15) 0.0271(12) 0.0460(14) 0.0039(11) 0.0061(12) 0.0084(11)
O5 0.084(2) 0.118(4) 0.0360(14) -0.023(3) -0.0091(14) 0.018(2)
O6 0.047(2) 0.043(2) 0.096(2) -0.0006(14) -0.012(2) 0.022(2)
O7 0.046(2) 0.075(3) 0.167(5) 0.001(2) -0.010(2) -0.046(3)
O8 0.064(2) 0.052(2) 0.083(2) -0.015(2) -0.005(2) -0.023(2)
N1 0.041(2) 0.0281(15) 0.0312(15) 0.0003(13) 0.0043(13) -0.0009(12)
N2 0.040(2) 0.0305(15) 0.0325(15) -0.0040(13) 0.0027(13) 0.0062(12)
N3 0.037(2) 0.0266(14) 0.0338(15) 0.0004(12) 0.0036(12) -0.0034(12)
N4 0.039(2) 0.0283(14) 0.0325(14) -0.0003(13) 0.0026(12) 0.0020(12)
N5 0.042(2) 0.028(2) 0.039(2) 0.0004(13) 0.0003(12) -0.0003(12)
C1 0.040(2) 0.042(2) 0.031(2) -0.003(2) 0.0077(14) -0.0051(15)
C2 0.043(2) 0.039(2) 0.035(2) -0.005(2) 0.004(2) 0.006(2)
C3 0.039(2) 0.041(2) 0.032(2) -0.002(2) 0.010(2) -0.0026(15)
C4 0.041(2) 0.041(2) 0.031(2) -0.004(2) 0.006(2) 0.005(2)
C5 0.065(3) 0.063(3) 0.047(2) 0.006(2) 0.023(2) -0.007(2)
C6 0.082(3) 0.064(3) 0.043(2) -0.006(3) 0.020(2) 0.016(2)
C7 0.066(3) 0.049(3) 0.054(3) 0.001(2) 0.026(2) -0.009(2)
C8 0.071(3) 0.061(3) 0.044(2) 0.003(2) 0.016(2) 0.023(2)
C9 0.037(2) 0.035(2) 0.034(2) -0.0025(15) 0.0030(14) -0.0027(14)
C10 0.040(2) 0.062(3) 0.046(2) -0.018(2) -0.0086(15) 0.011(2)
C11 0.069(4) 0.088(5) 0.178(8) -0.017(4) -0.042(5) 0.081(6)
C12 0.074(4) 0.033(3) 0.183(8) 0.007(3) -0.027(4) 0.019(4)
C13 0.190(12) 0.072(5) 0.228(13) 0.003(7) -0.004(10) 0.002(7)
C14 0.046(2) 0.044(2) 0.055(2) -0.002(2) 0.004(2) -0.016(2)
C15 0.048(2) 0.052(3) 0.050(2) -0.006(2) 0.006(2) -0.017(2)
C16 0.082(4) 0.076(4) 0.091(4) -0.040(3) 0.000(3) -0.019(3)
C17 0.080(4) 0.069(4) 0.098(5) 0.003(3) -0.029(3) -0.023(4)
C18 0.131(7) 0.147(8) 0.076(4) 0.014(7) -0.031(5) -0.017(5)
C19 0.045(2) 0.039(2) 0.033(2) -0.004(2) -0.0039(13) 0.0048(15)
C20 0.055(2) 0.128(5) 0.034(2) -0.029(4) 0.002(2) 0.012(4)
C21 0.042(2) 0.053(2) 0.0323(14) 0.009(2) 0.0023(12) 0.002(2)
C22 0.080(4) 0.066(3) 0.088(4) 0.024(3) 0.023(3) 0.011(3)
C23 0.076(4) 0.110(6) 0.130(7) 0.046(5) 0.042(5) 0.021(5)
C24 0.047(3) 0.143(7) 0.080(4) 0.015(4) 0.012(3) 0.032(5)
C25 0.063(3) 0.107(5) 0.070(3) -0.028(3) 0.008(3) -0.009(3)
C26 0.050(2) 0.068(3) 0.064(3) -0.012(2) 0.013(2) -0.018(3)

loop_
_atom_site_label
_atom_site_occupancy
_atom_site_fract_x
_atom_site_fract_y
_atom_site_fract_z
_atom_site_U_iso_or_equiv
_atom_site_thermal_displace_type
_atom_site_calc_flag
_atom_site_refinement_flags
_atom_site_type_symbol
Co 1 0.92562(3) 0.5072 0.85091(4) 0.028 Uani d . Co
O1 1 0.8225(3) 0.7020(2) 0.9486(3) 0.045 Uani d . O
H1 1 0.8596 0.7071 0.8587 0.050 Uiso d . H
O2 1 0.9381(2) 0.3002(2) 0.9781(3) 0.046 Uani d . O
O3 1 1.0468(2) 0.3184(2) 0.7652(3) 0.043 Uani d . O
H3 1 1.0032 0.3112 0.8505 0.050 Uiso d . H
O4 1 0.9152(2) 0.7147(2) 0.7237(3) 0.041 Uani d . O
O5 1 0.7670(3) 0.5257(5) 0.5363(3) 0.079 Uani d . O
O6 1 0.6882(3) 0.6157(3) 0.7068(4) 0.062 Uani d . O
O7 1 0.5936(3) 0.3288(4) 0.6745(6) 0.096 Uani d . O
O8 1 0.6975(3) 0.1819(3) 0.6414(4) 0.066 Uani d . O
N1 1 0.8418(3) 0.5944(3) 0.9688(3) 0.034 Uani d . N
N2 1 0.8983(3) 0.4017(3) 0.9858(3) 0.035 Uani d . N
N3 1 1.0138(3) 0.4213(2) 0.7354(3) 0.032 Uani d . N
N4 1 0.9527(3) 0.6123(3) 0.7165(3) 0.033 Uani d . N
N5 1 1.0724(3) 0.5617(2) 0.9355(3) 0.036 Uani d . N
H51 1 1.1147(3) 0.5861(2) 0.8674(3) 0.044 Uiso calc R H
H52 1 1.0552(3) 0.6202(2) 0.9857(3) 0.044 Uiso calc R H
C1 1 0.8089(3) 0.5489(4) 1.0791(4) 0.038 Uani d . C
C2 1 0.8403(3) 0.4340(4) 1.0878(4) 0.039 Uani d . C
C3 1 1.0503(3) 0.4680(4) 0.6275(4) 0.037 Uani d . C
C4 1 1.0117(3) 0.5804(4) 0.6145(4) 0.038 Uani d . C
C5 1 0.7471(4) 0.6088(5) 1.1858(5) 0.059 Uani d . C
H5A 1 0.7356(4) 0.6829(5) 1.1580(5) 0.088 Uiso calc R H
H5B 1 0.7891(4) 0.6078(5) 1.2675(5) 0.088 Uiso calc R H
H5C 1 0.6768(4) 0.5743(5) 1.2005(5) 0.088 Uiso calc R H
C6 1 0.8154(5) 0.3617(5) 1.2051(5) 0.063 Uani d . C
H6A 1 0.8442(5) 0.2900(5) 1.1883(5) 0.094 Uiso calc R H
H6B 1 0.7368(5) 0.3575(5) 1.2179(5) 0.094 Uiso calc R H
H6C 1 0.8493(5) 0.3911(5) 1.2843(5) 0.094 Uiso calc R H
C7 1 1.1267(4) 0.4136(4) 0.5311(5) 0.056 Uani d . C
H7A 1 1.1403(4) 0.3401(4) 0.5600(5) 0.085 Uiso calc R H
H7B 1 1.1954(4) 0.4529(4) 0.5277(5) 0.085 Uiso calc R H
H7C 1 1.0936(4) 0.4127(4) 0.4435(5) 0.085 Uiso calc R H
C8 1 1.0371(4) 0.6527(5) 0.4979(4) 0.059 Uani d . C
H8A 1 1.0031(4) 0.7226(5) 0.5115(4) 0.088 Uiso calc R H
H8B 1 1.0086(4) 0.6204(5) 0.4173(4) 0.088 Uiso calc R H
H8C 1 1.1157(4) 0.6616(5) 0.4901(4) 0.088 Uiso calc R H
C9 1 0.7813(3) 0.4542(3) 0.7600(4) 0.035 Uani d . C
H9 1 0.7234(3) 0.4537(3) 0.8289(4) 0.042 Uiso calc R H
C10 1 0.7462(3) 0.5324(4) 0.6547(4) 0.050 Uani d . C
C11 1 0.6624(6) 0.7066(6) 0.6204(10) 0.112 Uani d . C
H11A 1 0.6095(6) 0.6859(6) 0.5518(10) 0.134 Uiso calc R H
H11B 1 0.7285(6) 0.7348(6) 0.5776(10) 0.134 Uiso calc R H
C12 1 0.6093(5) 0.7961(5) 0.7231(10) 0.097 Uani d . C
H12 1 0.6466(5) 0.8092(5) 0.8031(10) 0.116 Uiso calc R H
C13 1 0.5244(10) 0.8470(8) 0.7027(14) 0.163 Uani d . C
H13A 1 0.4849(10) 0.8361(8) 0.6238(14) 0.196 Uiso calc R H
H13B 1 0.4991(10) 0.8968(8) 0.7661(14) 0.196 Uiso calc R H
C14 1 0.7904(4) 0.3395(4) 0.7056(5) 0.049 Uani d . C
H14A 1 0.8359(4) 0.3409(4) 0.6254(5) 0.058 Uiso calc R H
H14B 1 0.8279(4) 0.2945(4) 0.7714(5) 0.058 Uiso calc R H
C15 1 0.6812(4) 0.2878(4) 0.6719(5) 0.050 Uani d . C
C16 1 0.6031(5) 0.1153(6) 0.6100(7) 0.083 Uani d . C
H16A 1 0.5360(5) 0.1548(6) 0.6322(7) 0.100 Uiso calc R H
H16B 1 0.6052(5) 0.0497(6) 0.6643(7) 0.100 Uiso calc R H
C17 1 0.6007(6) 0.0850(6) 0.4676(7) 0.082 Uani d . C
H17 1 0.5497(6) 0.0322(6) 0.4418(7) 0.098 Uiso calc R H
C18 1 0.6620(7) 0.1246(9) 0.3771(8) 0.118 Uani d . C
H18A 1 0.7141(7) 0.1776(9) 0.3987(8) 0.141 Uiso calc R H
H18B 1 0.6551(7) 0.1007(9) 0.2889(8) 0.141 Uiso calc R H
C19 1 1.1451(3) 0.4908(3) 1.0201(3) 0.039 Uani d . C
H19 1 1.1319(3) 0.4148(3) 0.9946(3) 0.047 Uiso calc R H
C20 1 1.1146(4) 0.5039(8) 1.1663(4) 0.073 Uani d . C
H20A 1 1.0376(4) 0.4871(8) 1.1783(4) 0.109 Uiso calc R H
H20B 1 1.1283(4) 0.5777(8) 1.1938(4) 0.109 Uiso calc R H
H20C 1 1.1585(4) 0.4552(8) 1.2197(4) 0.109 Uiso calc R H
C21 1 1.2662(3) 0.5164(4) 0.9948(3) 0.043 Uani d . C
C22 1 1.3350(5) 0.4401(5) 0.9427(7) 0.078 Uani d . C
H22 1 1.3083(5) 0.3711(5) 0.9218(7) 0.094 Uiso calc R H
C23 1 1.4480(6) 0.4660(8) 0.9202(10) 0.105 Uani d . C
H23 1 1.4951(6) 0.4129(8) 0.8861(10) 0.126 Uiso calc R H
C24 1 1.4886(5) 0.5667(8) 0.9476(7) 0.090 Uani d . C
H24 1 1.5628(5) 0.5824(8) 0.9325(7) 0.108 Uiso calc R H
C25 1 1.4192(5) 0.6445(7) 0.9975(6) 0.080 Uani d . C
H25 1 1.4460(5) 0.7140(7) 1.0159(6) 0.096 Uiso calc R H
C26 1 1.3090(4) 0.6201(5) 1.0209(5) 0.061 Uani d . C
H26 1 1.2625(4) 0.6738(5) 1.0547(5) 0.073 Uiso calc R H

loop_
_atom_type_symbol
_atom_type_description
_atom_type_scat_dispersion_real
_atom_type_scat_dispersion_imag
_atom_type_scat_source
C C 0.0033 0.0016 'International Tables Vol C Tables 4.2.6.8 and 6.1.1.4'
H H 0.0000 0.0000 'International Tables Vol C Tables 4.2.6.8 and 6.1.1.4'
O O 0.0106 0.0060 'International Tables Vol C Tables 4.2.6.8 and 6.1.1.4'
N N 0.0061 0.0033 'International Tables Vol C Tables 4.2.6.8 and 6.1.1.4'
Co Co 0.3494 0.9721 'International Tables Vol C Tables 4.2.6.8 and 6.1.1.4'

loop_
_geom_angle_atom_site_label_1
_geom_angle_atom_site_label_2
_geom_angle_atom_site_label_3
_geom_angle
_geom_angle_publ_flag
N1 Co N3 178.2(2) ?
N1 Co N4 98.50(10) ?
N3 Co N4 81.40(10) ?
N1 Co N2 81.50(10) ?
N3 Co N2 98.60(10) ?
N4 Co N2 179.94(9) ?
N1 Co C9 89.90(10) ?
N3 Co C9 91.90(10) ?
N4 Co C9 92.80(10) ?
N2 Co C9 87.10(10) ?
N1 Co N5 91.30(10) ?
N3 Co N5 86.90(10) ?
N4 Co N5 85.40(10) ?
N2 Co N5 94.60(10) ?
C9 Co N5 178.00(10) y
C10 O6 C11 118.0(5) y
C15 O8 C16 118.7(5) ?
C1 N1 O1 119.5(3) ?
C1 N1 Co 116.7(3) ?
O1 N1 Co 123.6(2) ?
C2 N2 O2 121.6(3) ?
C2 N2 Co 116.2(3) ?
O2 N2 Co 122.2(2) ?
C3 N3 O3 119.5(3) ?
C3 N3 Co 116.9(3) ?
O3 N3 Co 123.4(2) ?
C4 N4 O4 120.7(3) ?
C4 N4 Co 116.3(3) ?
O4 N4 Co 123.0(2) ?
C19 N5 Co 123.0(2) y
N1 C1 C2 112.7(4) ?
N1 C1 C5 123.1(4) ?
C2 C1 C5 124.3(4) ?
N2 C2 C1 112.9(4) ?
N2 C2 C6 122.6(4) ?
C1 C2 C6 124.4(4) ?
N3 C3 C4 112.4(4) ?
N3 C3 C7 123.3(4) ?
C4 C3 C7 124.3(4) ?
N4 C4 C3 112.9(4) ?
N4 C4 C8 122.8(4) ?
C3 C4 C8 124.3(4) ?
C10 C9 C14 111.6(3) y
C10 C9 Co 110.4(2) y
C14 C9 Co 112.8(3) y
O5 C10 O6 122.5(5) ?
O5 C10 C9 126.0(5) ?
O6 C10 C9 111.5(3) y
O6 C11 C12 103.3(6) y
C13 C12 C11 125.0(10) y
C15 C14 C9 114.1(4) y
O7 C15 O8 123.4(5) ?
O7 C15 C14 127.4(4) ?
O8 C15 C14 109.2(4) y
O8 C16 C17 111.8(5) y
C18 C17 C16 125.5(7) y
N5 C19 C20 109.8(4) ?
N5 C19 C21 110.6(3) ?
C20 C19 C21 111.9(3) ?
C22 C21 C26 118.2(4) ?
C22 C21 C19 120.8(5) ?
C26 C21 C19 121.0(4) ?
C21 C22 C23 119.7(7) ?
C24 C23 C22 121.3(6) ?
C23 C24 C25 119.2(6) ?
C24 C25 C26 120.0(7) ?
C25 C26 C21 121.5(5) ?

loop_
_geom_bond_atom_site_label_1
_geom_bond_atom_site_label_2
_geom_bond_distance
_geom_bond_publ_flag
Co N1 1.885(3) y
Co N3 1.889(3) y
Co N4 1.888(3) y
Co N2 1.895(3) y
Co C9 2.070(4) y
Co N5 2.075(3) y
O1 N1 1.355(4) ?
O2 N2 1.336(4) ?
O3 N3 1.357(4) ?
O4 N4 1.337(4) ?
O5 C10 1.209(5) y
O6 C10 1.344(6) y
O6 C11 1.443(7) y
O7 C15 1.172(6) y
O8 C15 1.348(6) y
O8 C16 1.437(6) y
N1 C1 1.296(5) ?
N2 C2 1.296(5) ?
N3 C3 1.295(5) ?
N4 C4 1.302(5) ?
N5 C19 1.496(5) ?
C1 C2 1.463(6) ?
C1 C5 1.493(6) ?
C2 C6 1.499(6) ?
C3 C4 1.462(6) ?
C3 C7 1.490(5) ?
C4 C8 1.493(5) ?
C9 C10 1.484(6) y
C9 C14 1.513(5) y
C11 C12 1.630(10) y
C12 C13 1.220(10) y
C14 C15 1.503(6) y
C16 C17 1.468(9) y
C17 C18 1.270(10) ?
C19 C20 1.511(5) ?
C19 C21 1.518(5) ?
C21 C22 1.355(7) ?
C21 C26 1.397(7) ?
C22 C23 1.420(10) ?
C23 C24 1.360(10) ?
C24 C25 1.370(10) ?
C25 C26 1.384(7) ?

loop_
_geom_torsion_atom_site_label_1
_geom_torsion_atom_site_label_2
_geom_torsion_atom_site_label_3
_geom_torsion_atom_site_label_4
_geom_torsion
_geom_torsion_publ_flag
N3 Co N1 C1 -92.(5) ?
N4 Co N1 C1 -178.6(3) ?
N2 Co N1 C1 1.5(3) ?
C9 Co N1 C1 88.6(3) ?
N5 Co N1 C1 -93.0(3) ?
N3 Co N1 O1 83.(5) ?
N4 Co N1 O1 -3.8(3) ?
N2 Co N1 O1 176.3(3) ?
C9 Co N1 O1 -96.6(3) ?
N5 Co N1 O1 81.8(3) ?
N1 Co N2 C2 0.0(3) ?
N3 Co N2 C2 178.1(3) ?
C9 Co N2 C2 -90.4(3) ?
N5 Co N2 C2 90.6(3) ?
N1 Co N2 O2 -178.8(3) ?
N3 Co N2 O2 -0.6(3) ?
C9 Co N2 O2 90.9(3) ?
N5 Co N2 O2 -88.1(3) ?
N1 Co N3 C3 -87.(5) ?
N4 Co N3 C3 0.4(3) ?
N2 Co N3 C3 -179.6(3) ?
C9 Co N3 C3 93.0(3) ?
N5 Co N3 C3 -85.4(3) ?
N1 Co N3 O3 88.(5) ?
N4 Co N3 O3 175.2(3) ?
N2 Co N3 O3 -4.9(3) ?
C9 Co N3 O3 -92.2(3) ?
N5 Co N3 O3 89.3(3) ?
N1 Co N4 C4 179.4(3) ?
N3 Co N4 C4 1.3(3) ?
C9 Co N4 C4 -90.2(3) ?
N5 Co N4 C4 88.8(3) ?
N1 Co N4 O4 0.0(3) ?
N3 Co N4 O4 -178.1(3) ?
C9 Co N4 O4 90.4(3) ?
N5 Co N4 O4 -90.6(3) ?
N1 Co N5 C19 109.6(3) ?
N3 Co N5 C19 -70.4(3) ?
N4 Co N5 C19 -152.0(3) ?
N2 Co N5 C19 28.0(3) ?
C9 Co N5 C19 -122.(4) ?
O1 N1 C1 C2 -177.5(3) ?
Co N1 C1 C2 -2.5(5) ?
O1 N1 C1 C5 1.6(6) ?
Co N1 C1 C5 176.7(3) ?
O2 N2 C2 C1 177.5(3) ?
Co N2 C2 C1 -1.2(5) ?
O2 N2 C2 C6 1.2(6) ?
Co N2 C2 C6 -177.5(4) ?
N1 C1 C2 N2 2.4(5) ?
C5 C1 C2 N2 -176.7(4) ?
N1 C1 C2 C6 178.6(4) ?
C5 C1 C2 C6 -0.5(7) ?
O3 N3 C3 C4 -176.8(3) ?
Co N3 C3 C4 -1.8(5) ?
O3 N3 C3 C7 0.9(6) ?
Co N3 C3 C7 175.9(3) ?
O4 N4 C4 C3 176.9(3) ?
Co N4 C4 C3 -2.5(4) ?
O4 N4 C4 C8 -2.8(6) ?
Co N4 C4 C8 177.8(3) ?
N3 C3 C4 N4 2.8(5) ?
C7 C3 C4 N4 -174.9(4) ?
N3 C3 C4 C8 -177.6(4) ?
C7 C3 C4 C8 4.8(7) ?
N1 Co C9 C10 85.2(3) ?
N3 Co C9 C10 -94.8(3) ?
N4 Co C9 C10 -13.3(3) ?
N2 Co C9 C10 166.7(3) ?
N5 Co C9 C10 -43.(4) ?
N1 Co C9 C14 -149.2(3) ?
N3 Co C9 C14 30.8(3) ?
N4 Co C9 C14 112.3(3) ?
N2 Co C9 C14 -67.7(3) ?
N5 Co C9 C14 83.(4) ?
C11 O6 C10 O5 -7.9(6) ?
C11 O6 C10 C9 170.9(4) y
C14 C9 C10 O5 -31.1(6) ?
Co C9 C10 O5 95.2(5) ?
C14 C9 C10 O6 150.1(3) y
Co C9 C10 O6 -83.7(3) ?
C10 O6 C11 C12 -172.0(4) y
O6 C11 C12 C13 -133.2(9) ?
C10 C9 C14 C15 -70.2(5) y
Co C9 C14 C15 164.9(3) ?
C16 O8 C15 O7 0.1(9) ?
C16 O8 C15 C14 178.0(4) y
C9 C14 C15 O7 5.8(8) ?
C9 C14 C15 O8 -172.0(4) y
C15 O8 C16 C17 110.2(6) y
O8 C16 C17 C18 -10.5(11) ?
Co N5 C19 C20 -92.4(4) ?
Co N5 C19 C21 143.6(3) ?
N5 C19 C21 C22 -117.0(5) ?
C20 C19 C21 C22 120.2(6) ?
N5 C19 C21 C26 61.1(5) ?
C20 C19 C21 C26 -61.7(6) ?
C26 C21 C22 C23 1.9(9) ?
C19 C21 C22 C23 -179.9(6) ?
C21 C22 C23 C24 -1.2(12) ?
C22 C23 C24 C25 -0.1(13) ?
C23 C24 C25 C26 0.6(11) ?
C24 C25 C26 C21 0.2(9) ?
C22 C21 C26 C25 -1.5(8) ?
C19 C21 C26 C25 -179.6(5) ?
